data_4508581
loop_
_publ_author_name
'Camerel, Franck'
'Le Helloco, Guillaume'
'Guizouarn, Thierry'
'Jeannin, Olivier'
'Fourmigu\'e, Marc'
'Fr\;ackowiak, Arkadiusz'
'Olejniczak, Iwona'
'\'Swietlik, Roman'
'Marino, Andrea'
'Collet, Eric'
'Toupet, Loic'
'Auban-Senzier, Pascale'
'Canadell, Enric'

_publ_section_title
;
 Correlation between Metal--Insulator Transition and Hydrogen-Bonding
 Network in the Organic Metal
 \d-(BEDT-TTF)4[2,6-Anthracene-bis(sulfonate)]&#x00B7;(H2O)4
;
_journal_issue 11
_journal_name_full 'Crystal Growth &amp; Design'
_journal_page_first 5135
_journal_paper_doi 10.1021/cg401416h
_journal_volume 13
_journal_year 2013
_chemical_formula_moiety 'C24 H20 P, 0.5(C10 H6 O6 S2)'
_chemical_formula_sum 'C29 H23 O3 P S'
_chemical_formula_weight 482.51
_chemical_name_systematic
; 
 ? 
;
_space_group_IT_number 14
_symmetry_cell_setting monoclinic
_symmetry_space_group_name_Hall '-P 2yn'
_symmetry_space_group_name_H-M 'P 1 21/n 1'
_atom_sites_solution_hydrogens geom
_atom_sites_solution_primary direct
_atom_sites_solution_secondary difmap
_audit_creation_method SHELXL-97
_cell_angle_alpha 90.00
_cell_angle_beta 98.3500(10)
_cell_angle_gamma 90.00
_cell_formula_units_Z 4
_cell_length_a 12.2340(3)
_cell_length_b 7.0165(2)
_cell_length_c 26.8821(6)
_cell_measurement_reflns_used 8161
_cell_measurement_temperature 150(2)
_cell_measurement_theta_max 27.47
_cell_measurement_theta_min 3.00
_cell_volume 2283.09(10)
_computing_cell_refinement 'Bruker SMART'
_computing_data_collection 'Bruker SAINT'
_computing_data_reduction 'Bruker SAINT'
_computing_molecular_graphics 'Ortep-3 for Windows (Farrugia, 1997)'
_computing_publication_material 'WinGX publication routines (Farrugia, 1999)'
_computing_structure_refinement 'SHELXL-97 (Sheldrick, 1997)'
_computing_structure_solution 'SIR97 (Altomare et al., 1999)'
_diffrn_ambient_temperature 150(2)
_diffrn_detector 'CCD plate'
_diffrn_measured_fraction_theta_full 0.997
_diffrn_measured_fraction_theta_max 0.997
_diffrn_measurement_device_type 'APEXII, Bruker-AXS'
_diffrn_measurement_method 'CCD rotation images, thin slices'
_diffrn_radiation_monochromator graphite
_diffrn_radiation_source 'fine-focus sealed tube'
_diffrn_radiation_type MoK\a
_diffrn_radiation_wavelength 0.71073
_diffrn_reflns_av_R_equivalents 0.0297
_diffrn_reflns_av_sigmaI/netI 0.0290
_diffrn_reflns_limit_h_max 14
_diffrn_reflns_limit_h_min -15
_diffrn_reflns_limit_k_max 9
_diffrn_reflns_limit_k_min -8
_diffrn_reflns_limit_l_max 34
_diffrn_reflns_limit_l_min -32
_diffrn_reflns_number 18505
_diffrn_reflns_theta_full 27.49
_diffrn_reflns_theta_max 27.49
_diffrn_reflns_theta_min 1.53
_exptl_absorpt_coefficient_mu 0.243
_exptl_absorpt_correction_T_max 0.964
_exptl_absorpt_correction_T_min 0.941
_exptl_absorpt_correction_type multi-scan
_exptl_absorpt_process_details
;
  [Sheldrick, G.M. (2002). SADABS Bruker AXS Inc., Madison, Wisconsin, USA]
;
_exptl_crystal_colour colorless
_exptl_crystal_density_diffrn 1.404
_exptl_crystal_density_method 'not measured'
_exptl_crystal_description prism
_exptl_crystal_F_000 1008
_exptl_crystal_size_max 0.35
_exptl_crystal_size_mid 0.21
_exptl_crystal_size_min 0.15
_refine_diff_density_max 0.562
_refine_diff_density_min -0.453
_refine_diff_density_rms 0.057
_refine_ls_extinction_method none
_refine_ls_goodness_of_fit_ref 1.053
_refine_ls_hydrogen_treatment constr
_refine_ls_matrix_type full
_refine_ls_number_parameters 307
_refine_ls_number_reflns 5222
_refine_ls_number_restraints 0
_refine_ls_restrained_S_all 1.053
_refine_ls_R_factor_all 0.0481
_refine_ls_R_factor_gt 0.0409
_refine_ls_shift/su_max 0.001
_refine_ls_shift/su_mean 0.000
_refine_ls_structure_factor_coef Fsqd
_refine_ls_weighting_details 'calc w=1/[\s^2^(Fo^2^)+(0.0486P)^2^+1.7234P] where P=(Fo^2^+2Fc^2^)/3'
_refine_ls_weighting_scheme calc
_refine_ls_wR_factor_gt 0.1035
_refine_ls_wR_factor_ref 0.1110
_reflns_number_gt 4542
_reflns_number_total 5222
_reflns_threshold_expression >2sigma(I)
_cod_data_source_file cg401416h_si_002.cif
_cod_data_source_block TPP2NBS
_cod_original_sg_symbol_H-M P21/n
_cod_original_formula_sum 'C29 H23 O3 P S '
_cod_database_code 4508581

loop_
_symmetry_equiv_pos_as_xyz
'x, y, z'
'-x+1/2, y+1/2, -z+1/2'
'-x, -y, -z'
'x-1/2, -y-1/2, z-1/2'

loop_
_atom_site_label
_atom_site_type_symbol
_atom_site_fract_x
_atom_site_fract_y
_atom_site_fract_z
_atom_site_U_iso_or_equiv
_atom_site_adp_type
_atom_site_occupancy
_atom_site_symmetry_multiplicity
_atom_site_calc_flag
_atom_site_refinement_flags
C1 C 1.50199(14) -0.4564(3) 0.06903(7) 0.0287(4) Uani 1 1 d .
H1 H 1.5199 -0.5207 0.0994 0.034 Uiso 1 1 calc R
C2 C 1.46383(13) -0.2745(3) 0.06912(7) 0.0258(4) Uani 1 1 d .
C3 C 1.43344(15) -0.1770(3) 0.02271(7) 0.0308(4) Uani 1 1 d .
H3 H 1.4062 -0.0533 0.0229 0.037 Uiso 1 1 calc R
C4 C 1.44368(15) -0.2625(3) -0.02206(7) 0.0307(4) Uani 1 1 d .
H4 H 1.4233 -0.1971 -0.0521 0.037 Uiso 1 1 calc R
C5 C 1.48494(13) -0.4490(3) -0.02276(7) 0.0257(4) Uani 1 1 d .
C6 C 1.06184(13) 0.2914(2) 0.11572(6) 0.0182(3) Uani 1 1 d .
C7 C 1.00932(15) 0.4410(2) 0.08744(7) 0.0245(4) Uani 1 1 d .
H7 H 0.9334 0.4572 0.0854 0.029 Uiso 1 1 calc R
C8 C 1.07048(16) 0.5655(3) 0.06237(7) 0.0292(4) Uani 1 1 d .
H8 H 1.0354 0.6636 0.0430 0.035 Uiso 1 1 calc R
C9 C 1.18390(16) 0.5436(3) 0.06624(7) 0.0303(4) Uani 1 1 d .
H9 H 1.2250 0.6282 0.0498 0.036 Uiso 1 1 calc R
C10 C 1.23631(15) 0.3962(3) 0.09446(7) 0.0300(4) Uani 1 1 d .
H10 H 1.3125 0.3826 0.0970 0.036 Uiso 1 1 calc R
C11 C 1.17574(13) 0.2680(3) 0.11911(6) 0.0227(3) Uani 1 1 d .
H11 H 1.2110 0.1679 0.1376 0.027 Uiso 1 1 calc R
C12 C 1.05579(12) -0.0269(2) 0.18875(6) 0.0176(3) Uani 1 1 d .
C13 C 1.12838(14) -0.1516(2) 0.16945(6) 0.0229(3) Uani 1 1 d .
H13 H 1.1363 -0.1463 0.1356 0.028 Uiso 1 1 calc R
C14 C 1.18835(15) -0.2827(3) 0.20073(7) 0.0274(4) Uani 1 1 d .
H14 H 1.2386 -0.3625 0.1882 0.033 Uiso 1 1 calc R
C15 C 1.17332(15) -0.2948(3) 0.25087(7) 0.0289(4) Uani 1 1 d .
H15 H 1.2116 -0.3863 0.2715 0.035 Uiso 1 1 calc R
C16 C 1.10177(15) -0.1716(3) 0.27031(6) 0.0265(4) Uani 1 1 d .
H16 H 1.0928 -0.1801 0.3040 0.032 Uiso 1 1 calc R
C17 C 1.04327(13) -0.0352(2) 0.23964(6) 0.0213(3) Uani 1 1 d .
H17 H 0.9964 0.0494 0.2528 0.026 Uiso 1 1 calc R
C18 C 0.89444(13) -0.0087(2) 0.09880(6) 0.0188(3) Uani 1 1 d .
C19 C 0.88973(14) 0.0266(3) 0.04762(6) 0.0242(4) Uani 1 1 d .
H19 H 0.9327 0.1225 0.0365 0.029 Uiso 1 1 calc R
C20 C 0.82027(16) -0.0824(3) 0.01325(7) 0.0322(4) Uani 1 1 d .
H20 H 0.8169 -0.0597 -0.0210 0.039 Uiso 1 1 calc R
C21 C 0.75625(15) -0.2244(3) 0.02999(7) 0.0309(4) Uani 1 1 d .
H21 H 0.7093 -0.2960 0.0069 0.037 Uiso 1 1 calc R
C22 C 0.76147(14) -0.2607(3) 0.08067(7) 0.0296(4) Uani 1 1 d .
H22 H 0.7183 -0.3569 0.0916 0.035 Uiso 1 1 calc R
C23 C 0.83074(14) -0.1544(3) 0.11538(7) 0.0258(4) Uani 1 1 d .
H23 H 0.8349 -0.1798 0.1496 0.031 Uiso 1 1 calc R
C24 C 0.88617(13) 0.2770(2) 0.17689(6) 0.0192(3) Uani 1 1 d .
C25 C 0.77210(14) 0.2768(3) 0.16171(6) 0.0242(4) Uani 1 1 d .
H25 H 0.7404 0.1956 0.1363 0.029 Uiso 1 1 calc R
C26 C 0.70648(15) 0.4001(3) 0.18516(7) 0.0289(4) Uani 1 1 d .
H26 H 0.6305 0.4027 0.1750 0.035 Uiso 1 1 calc R
C27 C 0.75377(16) 0.5189(3) 0.22349(7) 0.0295(4) Uani 1 1 d .
H27 H 0.7094 0.6024 0.2385 0.035 Uiso 1 1 calc R
C28 C 0.86689(16) 0.5144(3) 0.23963(8) 0.0317(4) Uani 1 1 d .
H28 H 0.8977 0.5908 0.2663 0.038 Uiso 1 1 calc R
C29 C 0.93332(14) 0.3960(3) 0.21594(7) 0.0266(4) Uani 1 1 d .
H29 H 1.0093 0.3954 0.2259 0.032 Uiso 1 1 calc R
O1 O 1.34283(13) -0.0710(3) 0.11830(7) 0.0578(5) Uani 1 1 d .
O2 O 1.53800(14) -0.0025(3) 0.12901(6) 0.0481(4) Uani 1 1 d .
O3 O 1.47193(16) -0.2900(3) 0.16519(6) 0.0534(5) Uani 1 1 d .
P1 P 0.97656(3) 0.13281(6) 0.145803(15) 0.01618(11) Uani 1 1 d .
S1 S 1.45334(4) -0.14776(7) 0.125756(18) 0.02993(13) Uani 1 1 d .

loop_
_atom_site_aniso_label
_atom_site_aniso_U_11
_atom_site_aniso_U_22
_atom_site_aniso_U_33
_atom_site_aniso_U_23
_atom_site_aniso_U_13
_atom_site_aniso_U_12
C1 0.0173(8) 0.0374(10) 0.0308(9) 0.0120(8) 0.0010(7) -0.0043(7)
C2 0.0146(7) 0.0350(10) 0.0282(9) 0.0057(8) 0.0044(6) -0.0045(7)
C3 0.0236(9) 0.0366(10) 0.0322(10) 0.0087(8) 0.0039(7) -0.0030(8)
C4 0.0257(9) 0.0359(10) 0.0288(9) 0.0141(8) -0.0017(7) -0.0020(8)
C5 0.0140(7) 0.0326(9) 0.0289(9) 0.0150(8) -0.0018(6) -0.0054(7)
C6 0.0198(7) 0.0179(7) 0.0176(7) -0.0033(6) 0.0050(6) -0.0037(6)
C7 0.0256(8) 0.0209(8) 0.0281(9) 0.0001(7) 0.0073(7) 0.0013(7)
C8 0.0425(11) 0.0198(8) 0.0267(9) 0.0011(7) 0.0093(8) -0.0019(8)
C9 0.0390(10) 0.0300(10) 0.0239(9) -0.0044(7) 0.0115(8) -0.0161(8)
C10 0.0232(8) 0.0428(11) 0.0250(9) -0.0037(8) 0.0067(7) -0.0117(8)
C11 0.0201(8) 0.0287(9) 0.0194(8) -0.0019(7) 0.0029(6) -0.0038(7)
C12 0.0157(7) 0.0170(7) 0.0196(7) -0.0010(6) 0.0011(6) -0.0015(6)
C13 0.0247(8) 0.0231(8) 0.0206(8) -0.0052(6) 0.0017(6) 0.0022(7)
C14 0.0274(9) 0.0226(8) 0.0306(9) -0.0066(7) -0.0016(7) 0.0071(7)
C15 0.0308(9) 0.0240(9) 0.0281(9) 0.0013(7) -0.0082(7) 0.0024(7)
C16 0.0270(9) 0.0315(9) 0.0197(8) 0.0021(7) -0.0010(7) -0.0013(7)
C17 0.0182(7) 0.0260(8) 0.0198(8) -0.0019(6) 0.0030(6) -0.0009(6)
C18 0.0151(7) 0.0191(8) 0.0217(8) -0.0017(6) 0.0014(6) 0.0009(6)
C19 0.0241(8) 0.0262(9) 0.0224(8) -0.0011(7) 0.0039(7) -0.0035(7)
C20 0.0320(10) 0.0404(11) 0.0228(9) -0.0055(8) -0.0003(7) -0.0032(8)
C21 0.0211(8) 0.0329(10) 0.0361(10) -0.0105(8) -0.0047(7) -0.0030(7)
C22 0.0201(8) 0.0262(9) 0.0412(10) 0.0008(8) 0.0005(7) -0.0057(7)
C23 0.0227(8) 0.0271(9) 0.0268(9) 0.0040(7) 0.0011(7) -0.0044(7)
C24 0.0192(7) 0.0180(7) 0.0218(8) 0.0021(6) 0.0079(6) 0.0018(6)
C25 0.0206(8) 0.0339(9) 0.0182(8) 0.0013(7) 0.0028(6) 0.0040(7)
C26 0.0210(8) 0.0414(11) 0.0254(9) 0.0057(8) 0.0076(7) 0.0097(8)
C27 0.0311(9) 0.0260(9) 0.0351(10) 0.0011(8) 0.0173(8) 0.0077(7)
C28 0.0318(10) 0.0256(9) 0.0401(10) -0.0113(8) 0.0133(8) -0.0038(7)
C29 0.0207(8) 0.0242(9) 0.0363(10) -0.0071(7) 0.0086(7) -0.0026(7)
O1 0.0378(9) 0.0681(12) 0.0693(12) -0.0119(10) 0.0142(8) 0.0157(9)
O2 0.0550(10) 0.0564(10) 0.0345(8) -0.0036(7) 0.0119(7) -0.0255(8)
O3 0.0847(13) 0.0506(10) 0.0280(8) 0.0117(7) 0.0188(8) 0.0043(9)
P1 0.01506(19) 0.0168(2) 0.0170(2) -0.00053(15) 0.00335(14) -0.00019(15)
S1 0.0279(2) 0.0350(3) 0.0286(2) 0.00571(19) 0.01019(18) -0.00124(19)

loop_
_atom_type_symbol
_atom_type_description
_atom_type_scat_dispersion_real
_atom_type_scat_dispersion_imag
_atom_type_scat_source
C C 0.0033 0.0016 'International Tables Vol C Tables 4.2.6.8 and 6.1.1.4'
H H 0.0000 0.0000 'International Tables Vol C Tables 4.2.6.8 and 6.1.1.4'
O O 0.0106 0.0060 'International Tables Vol C Tables 4.2.6.8 and 6.1.1.4'
P P 0.1023 0.0942 'International Tables Vol C Tables 4.2.6.8 and 6.1.1.4'
S S 0.1246 0.1234 'International Tables Vol C Tables 4.2.6.8 and 6.1.1.4'

loop_
_geom_angle_atom_site_label_1
_geom_angle_atom_site_label_2
_geom_angle_atom_site_label_3
_geom_angle
_geom_angle_site_symmetry_1
_geom_angle_site_symmetry_3
C2 C1 C5 121.06(17) . 3_845
C2 C1 H1 119.5 . .
C5 C1 H1 119.5 3_845 .
C1 C2 C3 119.71(18) . .
C1 C2 S1 122.46(14) . .
C3 C2 S1 117.80(15) . .
C4 C3 C2 120.99(19) . .
C4 C3 H3 119.5 . .
C2 C3 H3 119.5 . .
C3 C4 C5 120.02(17) . .
C3 C4 H4 120.0 . .
C5 C4 H4 120.0 . .
C4 C5 C5 120.5(2) . 3_845
C4 C5 C1 121.80(16) . 3_845
C5 C5 C1 117.7(2) 3_845 3_845
C11 C6 C7 120.07(15) . .
C11 C6 P1 122.58(13) . .
C7 C6 P1 117.34(12) . .
C8 C7 C6 119.98(16) . .
C8 C7 H7 120.0 . .
C6 C7 H7 120.0 . .
C9 C8 C7 119.94(17) . .
C9 C8 H8 120.0 . .
C7 C8 H8 120.0 . .
C10 C9 C8 120.24(17) . .
C10 C9 H9 119.9 . .
C8 C9 H9 119.9 . .
C9 C10 C11 120.48(17) . .
C9 C10 H10 119.8 . .
C11 C10 H10 119.8 . .
C6 C11 C10 119.28(17) . .
C6 C11 H11 120.4 . .
C10 C11 H11 120.4 . .
C13 C12 C17 120.14(15) . .
C13 C12 P1 117.75(12) . .
C17 C12 P1 122.04(12) . .
C14 C13 C12 119.98(16) . .
C14 C13 H13 120.0 . .
C12 C13 H13 120.0 . .
C13 C14 C15 119.83(16) . .
C13 C14 H14 120.1 . .
C15 C14 H14 120.1 . .
C16 C15 C14 120.51(16) . .
C16 C15 H15 119.7 . .
C14 C15 H15 119.7 . .
C15 C16 C17 120.29(16) . .
C15 C16 H16 119.9 . .
C17 C16 H16 119.9 . .
C16 C17 C12 119.19(16) . .
C16 C17 H17 120.4 . .
C12 C17 H17 120.4 . .
C19 C18 C23 120.07(15) . .
C19 C18 P1 122.41(13) . .
C23 C18 P1 117.47(13) . .
C20 C19 C18 119.52(16) . .
C20 C19 H19 120.2 . .
C18 C19 H19 120.2 . .
C21 C20 C19 120.04(17) . .
C21 C20 H20 120.0 . .
C19 C20 H20 120.0 . .
C22 C21 C20 120.52(17) . .
C22 C21 H21 119.7 . .
C20 C21 H21 119.7 . .
C21 C22 C23 120.17(17) . .
C21 C22 H22 119.9 . .
C23 C22 H22 119.9 . .
C22 C23 C18 119.65(17) . .
C22 C23 H23 120.2 . .
C18 C23 H23 120.2 . .
C25 C24 C29 120.39(15) . .
C25 C24 P1 121.42(13) . .
C29 C24 P1 118.15(12) . .
C26 C25 C24 119.01(16) . .
C26 C25 H25 120.5 . .
C24 C25 H25 120.5 . .
C27 C26 C25 120.32(17) . .
C27 C26 H26 119.8 . .
C25 C26 H26 119.8 . .
C26 C27 C28 120.54(17) . .
C26 C27 H27 119.7 . .
C28 C27 H27 119.7 . .
C29 C28 C27 119.74(18) . .
C29 C28 H28 120.1 . .
C27 C28 H28 120.1 . .
C28 C29 C24 119.94(17) . .
C28 C29 H29 120.0 . .
C24 C29 H29 120.0 . .
C12 P1 C24 111.45(7) . .
C12 P1 C18 107.64(7) . .
C24 P1 C18 108.68(7) . .
C12 P1 C6 112.50(7) . .
C24 P1 C6 107.35(8) . .
C18 P1 C6 109.15(7) . .
O1 S1 O2 113.18(12) . .
O1 S1 O3 113.78(11) . .
O2 S1 O3 113.95(11) . .
O1 S1 C2 104.46(9) . .
O2 S1 C2 105.26(8) . .
O3 S1 C2 104.96(10) . .

loop_
_geom_bond_atom_site_label_1
_geom_bond_atom_site_label_2
_geom_bond_distance
_geom_bond_site_symmetry_2
C1 C2 1.359(3) .
C1 C5 1.439(3) 3_845
C1 H1 0.9300 .
C2 C3 1.424(2) .
C2 S1 1.7837(19) .
C3 C4 1.367(3) .
C3 H3 0.9300 .
C4 C5 1.404(3) .
C4 H4 0.9300 .
C5 C5 1.419(3) 3_845
C5 C1 1.439(3) 3_845
C6 C11 1.393(2) .
C6 C7 1.397(2) .
C6 P1 1.7962(16) .
C7 C8 1.387(2) .
C7 H7 0.9300 .
C8 C9 1.385(3) .
C8 H8 0.9300 .
C9 C10 1.384(3) .
C9 H9 0.9300 .
C10 C11 1.393(2) .
C10 H10 0.9300 .
C11 H11 0.9300 .
C12 C13 1.399(2) .
C12 C17 1.400(2) .
C12 P1 1.7899(16) .
C13 C14 1.383(2) .
C13 H13 0.9300 .
C14 C15 1.389(3) .
C14 H14 0.9300 .
C15 C16 1.386(3) .
C15 H15 0.9300 .
C16 C17 1.392(2) .
C16 H16 0.9300 .
C17 H17 0.9300 .
C18 C19 1.391(2) .
C18 C23 1.397(2) .
C18 P1 1.7953(16) .
C19 C20 1.390(2) .
C19 H19 0.9300 .
C20 C21 1.383(3) .
C20 H20 0.9300 .
C21 C22 1.378(3) .
C21 H21 0.9300 .
C22 C23 1.384(2) .
C22 H22 0.9300 .
C23 H23 0.9300 .
C24 C25 1.396(2) .
C24 C29 1.398(2) .
C24 P1 1.7926(16) .
C25 C26 1.392(2) .
C25 H25 0.9300 .
C26 C27 1.385(3) .
C26 H26 0.9300 .
C27 C28 1.389(3) .
C27 H27 0.9300 .
C28 C29 1.381(2) .
C28 H28 0.9300 .
C29 H29 0.9300 .
O1 S1 1.4421(16) .
O2 S1 1.4468(16) .
O3 S1 1.4495(16) .

loop_
_geom_torsion_atom_site_label_1
_geom_torsion_atom_site_label_2
_geom_torsion_atom_site_label_3
_geom_torsion_atom_site_label_4
_geom_torsion
_geom_torsion_site_symmetry_1
_geom_torsion_site_symmetry_4
C5 C1 C2 C3 1.7(2) 3_845 .
C5 C1 C2 S1 -176.60(12) 3_845 .
C1 C2 C3 C4 -1.1(3) . .
S1 C2 C3 C4 177.29(14) . .
C2 C3 C4 C5 -0.2(3) . .
C3 C4 C5 C5 0.7(3) . 3_845
C3 C4 C5 C1 -179.42(16) . 3_845
C11 C6 C7 C8 0.5(3) . .
P1 C6 C7 C8 -178.49(13) . .
C6 C7 C8 C9 -1.3(3) . .
C7 C8 C9 C10 0.9(3) . .
C8 C9 C10 C11 0.2(3) . .
C7 C6 C11 C10 0.6(2) . .
P1 C6 C11 C10 179.58(13) . .
C9 C10 C11 C6 -1.0(3) . .
C17 C12 C13 C14 -0.3(2) . .
P1 C12 C13 C14 -177.55(13) . .
C12 C13 C14 C15 2.3(3) . .
C13 C14 C15 C16 -2.5(3) . .
C14 C15 C16 C17 0.6(3) . .
C15 C16 C17 C12 1.4(3) . .
C13 C12 C17 C16 -1.5(2) . .
P1 C12 C17 C16 175.58(13) . .
C23 C18 C19 C20 0.8(3) . .
P1 C18 C19 C20 -176.83(14) . .
C18 C19 C20 C21 0.2(3) . .
C19 C20 C21 C22 -0.7(3) . .
C20 C21 C22 C23 0.3(3) . .
C21 C22 C23 C18 0.7(3) . .
C19 C18 C23 C22 -1.2(3) . .
P1 C18 C23 C22 176.51(14) . .
C29 C24 C25 C26 1.6(3) . .
P1 C24 C25 C26 -176.13(13) . .
C24 C25 C26 C27 -1.0(3) . .
C25 C26 C27 C28 -1.1(3) . .
C26 C27 C28 C29 2.6(3) . .
C27 C28 C29 C24 -2.0(3) . .
C25 C24 C29 C28 -0.1(3) . .
P1 C24 C29 C28 177.67(15) . .
C13 C12 P1 C24 178.61(12) . .
C17 C12 P1 C24 1.45(16) . .
C13 C12 P1 C18 59.53(14) . .
C17 C12 P1 C18 -117.63(14) . .
C13 C12 P1 C6 -60.75(14) . .
C17 C12 P1 C6 122.08(14) . .
C25 C24 P1 C12 -122.10(14) . .
C29 C24 P1 C12 60.13(15) . .
C25 C24 P1 C18 -3.65(16) . .
C29 C24 P1 C18 178.58(13) . .
C25 C24 P1 C6 114.28(14) . .
C29 C24 P1 C6 -63.49(15) . .
C19 C18 P1 C12 -131.03(14) . .
C23 C18 P1 C12 51.30(15) . .
C19 C18 P1 C24 108.14(15) . .
C23 C18 P1 C24 -69.53(15) . .
C19 C18 P1 C6 -8.64(16) . .
C23 C18 P1 C6 173.68(13) . .
C11 C6 P1 C12 10.61(16) . .
C7 C6 P1 C12 -170.38(12) . .
C11 C6 P1 C24 133.57(14) . .
C7 C6 P1 C24 -47.42(15) . .
C11 C6 P1 C18 -108.80(14) . .
C7 C6 P1 C18 70.21(14) . .
C1 C2 S1 O1 -130.62(16) . .
C3 C2 S1 O1 51.09(16) . .
C1 C2 S1 O2 109.94(16) . .
C3 C2 S1 O2 -68.36(16) . .
C1 C2 S1 O3 -10.63(17) . .
C3 C2 S1 O3 171.08(14) . .
